data_4314238
loop_
_publ_author_name
'Lydia Karmazin'
'Marinella Mazzanti'
'Jacques P\'ecaut'

_publ_section_title
;
 Oxidation Chemistry of Uranium(III) Complexes of Tpa: Synthesis and
 Structural Studies of Oxo, Hydroxo, and Alkoxo Complexes of Uranium(IV)
;
_journal_name_full 'Inorganic Chemistry'
_journal_page_first 5900
_journal_page_last 5908
_journal_paper_doi 10.1021/ic0343004
_journal_volume 42
_journal_year 2003
_chemical_formula_sum 'C18 H21 I3 N4'
_chemical_formula_weight 674.09
_chemical_name_systematic
;
 ?
;
_space_group_IT_number 198
_symmetry_cell_setting cubic
_symmetry_space_group_name_Hall 'P 2ac 2ab 3'
_symmetry_space_group_name_H-M 'P 21 3'
_atom_sites_solution_hydrogens geom
_atom_sites_solution_primary direct
_atom_sites_solution_secondary difmap
_audit_creation_method SHELXL-97
_cell_angle_alpha 90.00
_cell_angle_beta 90.00
_cell_angle_gamma 90.00
_cell_formula_units_Z 4
_cell_length_a 13.2054(3)
_cell_length_b 13.2054(3)
_cell_length_c 13.2054(3)
_cell_measurement_temperature 193(2)
_cell_volume 2302.79(9)
_computing_cell_refinement 'Bruker SMART'
_computing_data_collection 'Bruker SMART'
_computing_data_reduction 'Bruker SHELXTL'
_computing_molecular_graphics 'Bruker SHELXTL'
_computing_publication_material 'Bruker SHELXTL'
_computing_structure_refinement 'SHELXL-97 (Sheldrick, 1997)'
_computing_structure_solution 'SHELXS-97 (Sheldrick, 1990)'
_diffrn_ambient_temperature 193(2)
_diffrn_measured_fraction_theta_full 0.959
_diffrn_measured_fraction_theta_max 0.959
_diffrn_measurement_device_type 'CCD area detector'
_diffrn_measurement_method 'phi and omega scans'
_diffrn_radiation_monochromator graphite
_diffrn_radiation_source 'fine-focus sealed tube'
_diffrn_radiation_type MoK\a
_diffrn_radiation_wavelength 0.71073
_diffrn_reflns_av_R_equivalents 0.0347
_diffrn_reflns_av_sigmaI/netI 0.0203
_diffrn_reflns_limit_h_max 17
_diffrn_reflns_limit_h_min -5
_diffrn_reflns_limit_k_max 17
_diffrn_reflns_limit_k_min -12
_diffrn_reflns_limit_l_max 17
_diffrn_reflns_limit_l_min -14
_diffrn_reflns_number 9120
_diffrn_reflns_theta_full 29.46
_diffrn_reflns_theta_max 29.46
_diffrn_reflns_theta_min 2.18
_exptl_absorpt_coefficient_mu 4.080
_exptl_absorpt_correction_type none
_exptl_crystal_colour orange
_exptl_crystal_density_diffrn 1.944
_exptl_crystal_density_method 'not measured'
_exptl_crystal_description block
_exptl_crystal_F_000 1264
_exptl_crystal_size_max 0.3
_exptl_crystal_size_mid 0.4
_exptl_crystal_size_min 0.4
_refine_diff_density_max 0.491
_refine_diff_density_min -0.568
_refine_diff_density_rms 0.071
_refine_ls_abs_structure_details 'Flack H D (1983), Acta Cryst. A39, 876-881'
_refine_ls_abs_structure_Flack 0.00(3)
_refine_ls_extinction_method none
_refine_ls_goodness_of_fit_ref 1.075
_refine_ls_hydrogen_treatment mixed
_refine_ls_matrix_type full
_refine_ls_number_parameters 104
_refine_ls_number_reflns 2004
_refine_ls_number_restraints 0
_refine_ls_restrained_S_all 1.075
_refine_ls_R_factor_all 0.0215
_refine_ls_R_factor_gt 0.0203
_refine_ls_shift/su_max 0.012
_refine_ls_shift/su_mean 0.001
_refine_ls_structure_factor_coef Fsqd
_refine_ls_weighting_details 'calc w=1/[\s^2^(Fo^2^)+(0.0314P)^2^+0.3596P] where P=(Fo^2^+2Fc^2^)/3'
_refine_ls_weighting_scheme calc
_refine_ls_wR_factor_gt 0.0492
_refine_ls_wR_factor_ref 0.0495
_reflns_number_gt 1931
_reflns_number_total 2004
_reflns_threshold_expression >2sigma(I)
_cod_data_source_file ic0343004si20030702_093145_6.cif
_cod_data_source_block struc_tpaH3I3
_cod_depositor_comments
;
The following automatic conversions were performed:

'_symmetry_cell_setting' value 'Cubic' changed to 'cubic' according
to the built-in table from CIF Core dictionary named 'cif_core.dic'
version 2.4.1 from 2010-06-29.

Automatic conversion script
Id: cif_fix_values 1646 2011-03-28 12:23:43Z adriana 
;
_cod_database_code 4314238

loop_
_symmetry_equiv_pos_as_xyz
'x, y, z'
'-x+1/2, -y, z+1/2'
'-x, y+1/2, -z+1/2'
'x+1/2, -y+1/2, -z'
'z, x, y'
'z+1/2, -x+1/2, -y'
'-z+1/2, -x, y+1/2'
'-z, x+1/2, -y+1/2'
'y, z, x'
'-y, z+1/2, -x+1/2'
'y+1/2, -z+1/2, -x'
'-y+1/2, -z, x+1/2'

loop_
_atom_site_label
_atom_site_type_symbol
_atom_site_fract_x
_atom_site_fract_y
_atom_site_fract_z
_atom_site_U_iso_or_equiv
_atom_site_adp_type
_atom_site_occupancy
_atom_site_symmetry_multiplicity
_atom_site_calc_flag
_atom_site_refinement_flags
_atom_site_disorder_assembly
_atom_site_disorder_group
N1 N 0.39578(18) 0.39578(18) 0.39578(18) 0.0265(8) Uani 1 3 d S . .
N2 N 0.45307(19) 0.3267(2) 0.20189(19) 0.0286(5) Uani 1 1 d . . .
H2N H 0.399(3) 0.320(3) 0.223(3) 0.041(11) Uiso 1 1 d . . .
C1 C 0.4628(2) 0.4579(2) 0.3317(2) 0.0296(6) Uani 1 1 d . . .
H1A H 0.526(4) 0.484(3) 0.366(3) 0.054(12) Uiso 1 1 d . . .
H1B H 0.418(3) 0.507(3) 0.314(2) 0.023(8) Uiso 1 1 d . . .
C2 C 0.5085(2) 0.4002(2) 0.2448(2) 0.0279(5) Uani 1 1 d . . .
C3 C 0.6011(2) 0.4224(3) 0.2028(3) 0.0395(7) Uani 1 1 d . . .
H3 H 0.643(3) 0.470(3) 0.232(3) 0.037(10) Uiso 1 1 d . . .
C4 C 0.6334(3) 0.3697(3) 0.1169(3) 0.0475(8) Uani 1 1 d . . .
H4 H 0.704(3) 0.376(3) 0.099(3) 0.048(11) Uiso 1 1 d . . .
C5 C 0.5729(3) 0.2947(3) 0.0744(3) 0.0437(7) Uani 1 1 d . . .
H5 H 0.584(3) 0.263(3) 0.009(3) 0.035(9) Uiso 1 1 d . . .
C6 C 0.4831(2) 0.2737(3) 0.1199(2) 0.0360(6) Uani 1 1 d . . .
H6 H 0.431(3) 0.219(3) 0.097(3) 0.046(11) Uiso 1 1 d . . .
I1 I 0.212794(12) 0.212794(12) 0.212794(12) 0.03054(8) Uani 1 3 d S . .
I3 I 0.35895(2) 0.64105(2) 0.14105(2) 0.05156(12) Uani 1 3 d S . .
I2 I 0.579804(12) 0.579804(12) 0.579804(12) 0.02594(7) Uani 1 3 d S . .

loop_
_atom_site_aniso_label
_atom_site_aniso_U_11
_atom_site_aniso_U_22
_atom_site_aniso_U_33
_atom_site_aniso_U_23
_atom_site_aniso_U_13
_atom_site_aniso_U_12
N1 0.0265(8) 0.0265(8) 0.0265(8) -0.0043(7) -0.0043(7) -0.0043(7)
N2 0.0228(11) 0.0371(13) 0.0257(11) -0.0050(10) 0.0026(9) -0.0049(9)
C1 0.0327(14) 0.0254(13) 0.0307(14) -0.0021(10) -0.0015(11) -0.0069(11)
C2 0.0262(12) 0.0292(14) 0.0284(13) 0.0025(10) -0.0041(10) -0.0020(10)
C3 0.0270(14) 0.0466(18) 0.0449(17) 0.0063(16) -0.0022(12) -0.0108(13)
C4 0.0289(16) 0.066(2) 0.0473(19) 0.0057(17) 0.0099(14) -0.0035(16)
C5 0.0374(16) 0.059(2) 0.0345(15) -0.0033(16) 0.0102(14) 0.0062(16)
C6 0.0329(15) 0.0454(18) 0.0298(14) -0.0078(13) 0.0031(11) -0.0016(13)
I1 0.03054(8) 0.03054(8) 0.03054(8) -0.00621(6) -0.00621(6) -0.00621(6)
I3 0.05156(12) 0.05156(12) 0.05156(12) 0.01623(13) -0.01623(13) -0.01623(13)
I2 0.02594(7) 0.02594(7) 0.02594(7) -0.00265(6) -0.00265(6) -0.00265(6)

loop_
_atom_type_symbol
_atom_type_description
_atom_type_scat_dispersion_real
_atom_type_scat_dispersion_imag
_atom_type_scat_source
C C 0.0033 0.0016 'International Tables Vol C Tables 4.2.6.8 and 6.1.1.4'
H H 0.0000 0.0000 'International Tables Vol C Tables 4.2.6.8 and 6.1.1.4'
N N 0.0061 0.0033 'International Tables Vol C Tables 4.2.6.8 and 6.1.1.4'
I I -0.4742 1.8119 'International Tables Vol C Tables 4.2.6.8 and 6.1.1.4'

loop_
_geom_angle_atom_site_label_1
_geom_angle_atom_site_label_2
_geom_angle_atom_site_label_3
_geom_angle
_geom_angle_site_symmetry_1
_geom_angle_site_symmetry_3
_geom_angle_publ_flag
C1 N1 C1 109.28(18) 5 . ?
C1 N1 C1 109.28(18) 5 9 ?
C1 N1 C1 109.28(18) . 9 ?
C2 N2 C6 123.7(3) . . ?
N1 C1 C2 113.4(2) . . ?
N2 C2 C3 118.0(3) . . ?
N2 C2 C1 118.1(3) . . ?
C3 C2 C1 123.8(3) . . ?
C2 C3 C4 119.5(3) . . ?
C5 C4 C3 120.5(3) . . ?
C6 C5 C4 118.0(3) . . ?
N2 C6 C5 120.4(3) . . ?

loop_
_geom_bond_atom_site_label_1
_geom_bond_atom_site_label_2
_geom_bond_distance
_geom_bond_site_symmetry_2
_geom_bond_publ_flag
N1 C1 1.474(3) 5 ?
N1 C1 1.474(3) . ?
N1 C1 1.475(3) 9 ?
N2 C2 1.341(4) . ?
N2 C6 1.349(4) . ?
C1 C2 1.503(4) . ?
C2 C3 1.375(4) . ?
C3 C4 1.398(6) . ?
C4 C5 1.390(6) . ?
C5 C6 1.358(4) . ?

loop_
_geom_hbond_atom_site_label_D
_geom_hbond_atom_site_label_H
_geom_hbond_atom_site_label_A
_geom_hbond_distance_DH
_geom_hbond_distance_HA
_geom_hbond_distance_DA
_geom_hbond_angle_DHA
_geom_hbond_site_symmetry_A
N2 H2N I1 0.77(5) 2.84(4) 3.515(3) 147(4) .
C1 H1A I2 1.01(5) 3.18(5) 3.964(3) 136(3) .
C4 H4 I2 0.97(5) 2.92(5) 3.876(3) 169(3) 2_664
C6 H6 I2 1.04(4) 2.97(4) 3.768(3) 134(3) 3_645
C1 H1B I3 0.90(3) 2.99(3) 3.751(3) 143(3) .
